data_2231698
loop_
_publ_author_name
'Booysen, Irvin'
'Ismail, Muhammed'
'Gerber, Thomas'
'Hosten, Eric'
'Betz, Richard'

_publ_section_title
;
 2-[(<i>E</i>)-(6-Amino-1,3-dimethyl-2,4-dioxo-1,2,3,4-tetrahydropyrimidin-5-yl)iminomethyl]pyridinium
 bromide
;
_journal_coeditor_code SU2307
_journal_issue 9
_journal_name_full 'Acta Crystallographica Section E'
_journal_page_first o2387
_journal_page_last o2388
_journal_paper_doi 10.1107/S1600536811033290
_journal_volume 67
_journal_year 2011
_chemical_formula_iupac 'C12 H14 N5 O2 +, Br -'
_chemical_formula_moiety 'C12 H14 N5 O2 +, Br -'
_chemical_formula_sum 'C12 H14 Br N5 O2'
_chemical_formula_weight 340.19
_chemical_name_systematic
'2-[(<i>E</i>)-(6-Amino-1,3-dimethyl-2,4-dioxo-1,2,3,4-tetrahydropyrimidin-5-yl)iminomethyl]pyridinium bromide'
_space_group_IT_number 14
_symmetry_cell_setting monoclinic
_symmetry_space_group_name_Hall '-P 2ybc'
_symmetry_space_group_name_H-M 'P 1 21/c 1'
_atom_sites_solution_hydrogens geom
_atom_sites_solution_primary direct
_atom_sites_solution_secondary difmap
_audit_creation_method SHELXL-97
_cell_angle_alpha 90.00
_cell_angle_beta 105.3910(10)
_cell_angle_gamma 90.00
_cell_formula_units_Z 4
_cell_length_a 8.9520(2)
_cell_length_b 4.96300(10)
_cell_length_c 30.9123(6)
_cell_measurement_reflns_used 7045
_cell_measurement_temperature 200(2)
_cell_measurement_theta_max 28.26
_cell_measurement_theta_min 2.73
_cell_volume 1324.14(5)
_computing_cell_refinement 'SAINT (Bruker, 2010)'
_computing_data_collection 'APEX2 (Bruker, 2010)'
_computing_data_reduction 'SAINT (Bruker, 2010)'
_computing_molecular_graphics 'ORTEP-3 (Farrugia, 1997) and Mercury (Macrae <i>et al.</i>, 2008)'
_computing_publication_material 'SHELXL97 (Sheldrick, 2008) and PLATON (Spek, 2009)'
_computing_structure_refinement 'SHELXL97 (Sheldrick, 2008)'
_computing_structure_solution 'SIR97 (Altomare <i>et al.</i>, 1999)'
_diffrn_ambient_temperature 200(2)
_diffrn_measured_fraction_theta_full 0.995
_diffrn_measured_fraction_theta_max 0.995
_diffrn_measurement_device_type 'Bruker APEXII CCD'
_diffrn_measurement_method '\f and \w'
_diffrn_radiation_monochromator graphite
_diffrn_radiation_source 'fine-focus sealed tube'
_diffrn_radiation_type MoK\a
_diffrn_radiation_wavelength 0.71069
_diffrn_reflns_av_R_equivalents 0.0169
_diffrn_reflns_av_sigmaI/netI 0.0188
_diffrn_reflns_limit_h_max 11
_diffrn_reflns_limit_h_min -11
_diffrn_reflns_limit_k_max 6
_diffrn_reflns_limit_k_min -6
_diffrn_reflns_limit_l_max 38
_diffrn_reflns_limit_l_min -41
_diffrn_reflns_number 10606
_diffrn_reflns_theta_full 28.28
_diffrn_reflns_theta_max 28.28
_diffrn_reflns_theta_min 2.36
_exptl_absorpt_coefficient_mu 3.114
_exptl_absorpt_correction_T_max 1.0000
_exptl_absorpt_correction_T_min 0.6602
_exptl_absorpt_correction_type multi-scan
_exptl_absorpt_process_details
;
(SADABS; Bruker, 2008)
;
_exptl_crystal_colour orange
_exptl_crystal_density_diffrn 1.706
_exptl_crystal_density_method 'not measured'
_exptl_crystal_description plate
_exptl_crystal_F_000 688
_exptl_crystal_size_max 0.547
_exptl_crystal_size_mid 0.281
_exptl_crystal_size_min 0.116
_refine_diff_density_max 0.417
_refine_diff_density_min -0.356
_refine_ls_extinction_method none
_refine_ls_goodness_of_fit_ref 1.161
_refine_ls_hydrogen_treatment mixed
_refine_ls_matrix_type full
_refine_ls_number_parameters 195
_refine_ls_number_reflns 3277
_refine_ls_number_restraints 0
_refine_ls_restrained_S_all 1.161
_refine_ls_R_factor_all 0.0326
_refine_ls_R_factor_gt 0.0288
_refine_ls_shift/su_max 0.000
_refine_ls_shift/su_mean 0.000
_refine_ls_structure_factor_coef Fsqd
_refine_ls_weighting_details 'calc w=1/[\s^2^(Fo^2^)+(0.0154P)^2^+1.8033P] where P=(Fo^2^+2Fc^2^)/3'
_refine_ls_weighting_scheme calc
_refine_ls_wR_factor_gt 0.0663
_refine_ls_wR_factor_ref 0.0676
_reflns_number_gt 2998
_reflns_number_total 3277
_reflns_threshold_expression I>2\s(I)
_cod_data_source_file su2307.cif
_cod_data_source_block I
_cod_original_sg_symbol_H-M 'P 21/c'
_cod_database_code 2231698
_cod_database_fobs_code 2231698

loop_
_symmetry_equiv_pos_as_xyz
'x, y, z'
'-x, y+1/2, -z+1/2'
'-x, -y, -z'
'x, -y-1/2, z-1/2'

loop_
_atom_site_type_symbol
_atom_site_label
_atom_site_fract_x
_atom_site_fract_y
_atom_site_fract_z
_atom_site_U_iso_or_equiv
_atom_site_adp_type
_atom_site_calc_flag
_atom_site_refinement_flags
_atom_site_occupancy
_atom_site_symmetry_multiplicity
O O1 1.37652(19) 0.7382(4) 0.17215(6) 0.0318(4) Uani d . 1 1
O O2 1.1136(2) 0.0840(3) 0.22406(5) 0.0308(4) Uani d . 1 1
N N1 1.2019(2) 0.4910(4) 0.12052(6) 0.0207(4) Uani d . 1 1
N N2 1.2433(2) 0.4126(4) 0.19775(6) 0.0231(4) Uani d . 1 1
N N3 0.94690(19) -0.0572(4) 0.13177(6) 0.0190(3) Uani d . 1 1
N N4 1.0173(2) 0.2538(4) 0.06812(6) 0.0242(4) Uani d . 1 1
H H741 1.053(3) 0.317(6) 0.0469(10) 0.039(8) Uiso d . 1 1
H H742 0.950(3) 0.138(6) 0.0608(9) 0.026(7) Uiso d . 1 1
N N5 0.7294(2) -0.4378(4) 0.09421(6) 0.0222(4) Uani d . 1 1
H H751 0.763(3) -0.333(6) 0.0774(9) 0.030(7) Uiso d . 1 1
C C1 1.0559(2) 0.1427(4) 0.14542(6) 0.0189(4) Uani d . 1 1
C C2 1.0908(2) 0.2922(4) 0.11067(7) 0.0188(4) Uani d . 1 1
C C3 1.2809(2) 0.5581(4) 0.16435(7) 0.0226(4) Uani d . 1 1
C C4 1.1344(2) 0.2018(4) 0.19125(7) 0.0212(4) Uani d . 1 1
C C5 1.2294(3) 0.6593(5) 0.08419(8) 0.0292(5) Uani d . 1 1
H H5A 1.2784 0.5504 0.0653 0.044 Uiso calc R 1 1
H H5B 1.2977 0.8096 0.0971 0.044 Uiso calc R 1 1
H H5C 1.1304 0.7298 0.0659 0.044 Uiso calc R 1 1
C C6 1.3189(3) 0.4895(6) 0.24431(8) 0.0354(6) Uani d . 1 1
H H6A 1.4077 0.3709 0.2564 0.053 Uiso calc R 1 1
H H6B 1.2448 0.4724 0.2625 0.053 Uiso calc R 1 1
H H6C 1.3546 0.6766 0.2451 0.053 Uiso calc R 1 1
C C7 0.8975(2) -0.2117(4) 0.15854(7) 0.0201(4) Uani d . 1 1
H H7 0.9368 -0.1947 0.1901 0.024 Uiso calc R 1 1
C C8 0.7801(2) -0.4132(4) 0.13933(7) 0.0194(4) Uani d . 1 1
C C9 0.7160(2) -0.5808(4) 0.16555(7) 0.0235(4) Uani d . 1 1
H H9 0.7485 -0.5673 0.1973 0.028 Uiso calc R 1 1
C C10 0.6044(3) -0.7680(5) 0.14522(8) 0.0269(5) Uani d . 1 1
H H10 0.5598 -0.8822 0.1631 0.032 Uiso calc R 1 1
C C11 0.5580(3) -0.7884(5) 0.09892(8) 0.0287(5) Uani d . 1 1
H H11 0.4823 -0.9173 0.0847 0.034 Uiso calc R 1 1
C C12 0.6233(2) -0.6188(5) 0.07375(7) 0.0269(5) Uani d . 1 1
H H12 0.5930 -0.6304 0.0419 0.032 Uiso calc R 1 1
Br Br1 0.75392(3) 0.85034(5) 0.004599(7) 0.03093(8) Uani d . 1 1

loop_
_atom_site_aniso_label
_atom_site_aniso_U_11
_atom_site_aniso_U_22
_atom_site_aniso_U_33
_atom_site_aniso_U_12
_atom_site_aniso_U_13
_atom_site_aniso_U_23
O1 0.0294(8) 0.0307(9) 0.0339(9) -0.0127(7) 0.0057(7) -0.0055(7)
O2 0.0388(9) 0.0325(9) 0.0189(7) -0.0090(7) 0.0039(6) 0.0023(7)
N1 0.0219(8) 0.0197(9) 0.0213(8) -0.0046(7) 0.0073(7) -0.0011(7)
N2 0.0253(9) 0.0225(9) 0.0190(8) -0.0031(7) 0.0013(7) -0.0029(7)
N3 0.0189(8) 0.0183(8) 0.0200(8) -0.0004(7) 0.0054(6) -0.0006(7)
N4 0.0271(9) 0.0271(10) 0.0182(8) -0.0072(8) 0.0056(7) 0.0012(7)
N5 0.0228(8) 0.0245(9) 0.0197(8) -0.0040(7) 0.0067(7) 0.0021(7)
C1 0.0192(9) 0.0187(10) 0.0186(9) -0.0003(8) 0.0047(7) -0.0009(8)
C2 0.0185(9) 0.0171(10) 0.0207(9) 0.0012(7) 0.0052(7) -0.0008(8)
C3 0.0193(9) 0.0227(10) 0.0250(10) 0.0000(8) 0.0042(8) -0.0026(8)
C4 0.0224(9) 0.0192(10) 0.0209(10) 0.0008(8) 0.0035(8) -0.0008(8)
C5 0.0359(12) 0.0257(11) 0.0290(11) -0.0091(10) 0.0138(9) 0.0017(10)
C6 0.0413(13) 0.0355(14) 0.0223(11) -0.0073(11) -0.0038(10) -0.0053(10)
C7 0.0211(9) 0.0205(10) 0.0188(9) -0.0001(8) 0.0055(7) -0.0003(8)
C8 0.0194(9) 0.0199(10) 0.0192(9) 0.0012(8) 0.0055(7) 0.0002(8)
C9 0.0254(10) 0.0245(11) 0.0213(10) -0.0004(9) 0.0075(8) 0.0024(8)
C10 0.0245(10) 0.0271(11) 0.0301(11) -0.0033(9) 0.0089(9) 0.0055(9)
C11 0.0232(10) 0.0287(12) 0.0318(12) -0.0068(9) 0.0030(9) 0.0010(9)
C12 0.0246(10) 0.0310(12) 0.0223(10) -0.0043(9) 0.0015(8) -0.0004(9)
Br1 0.03684(13) 0.03914(14) 0.01623(10) -0.01255(11) 0.00606(8) -0.00141(10)

loop_
_atom_type_symbol
_atom_type_description
_atom_type_scat_dispersion_real
_atom_type_scat_dispersion_imag
_atom_type_scat_source
C C 0.0033 0.0016 'International Tables Vol C Tables 4.2.6.8 and 6.1.1.4'
H H 0.0000 0.0000 'International Tables Vol C Tables 4.2.6.8 and 6.1.1.4'
Br Br -0.2901 2.4595 'International Tables Vol C Tables 4.2.6.8 and 6.1.1.4'
N N 0.0061 0.0033 'International Tables Vol C Tables 4.2.6.8 and 6.1.1.4'
O O 0.0106 0.0060 'International Tables Vol C Tables 4.2.6.8 and 6.1.1.4'

loop_
_geom_angle_atom_site_label_1
_geom_angle_atom_site_label_2
_geom_angle_atom_site_label_3
_geom_angle
C2 N1 C3 122.47(17)
C2 N1 C5 119.69(18)
C3 N1 C5 117.56(18)
C3 N2 C4 125.60(18)
C3 N2 C6 117.31(19)
C4 N2 C6 117.04(18)
C7 N3 C1 124.61(18)
C2 N4 H741 121(2)
C2 N4 H742 120.8(18)
H741 N4 H742 116(3)
C12 N5 C8 123.33(19)
C12 N5 H751 116.5(18)
C8 N5 H751 120.1(18)
N3 C1 C2 115.38(17)
N3 C1 C4 124.84(18)
C2 C1 C4 119.77(18)
N4 C2 N1 117.62(19)
N4 C2 C1 122.17(19)
N1 C2 C1 120.19(18)
O1 C3 N2 122.5(2)
O1 C3 N1 121.2(2)
N2 C3 N1 116.34(18)
O2 C4 N2 119.16(19)
O2 C4 C1 125.2(2)
N2 C4 C1 115.60(18)
N1 C5 H5A 109.5
N1 C5 H5B 109.5
H5A C5 H5B 109.5
N1 C5 H5C 109.5
H5A C5 H5C 109.5
H5B C5 H5C 109.5
N2 C6 H6A 109.5
N2 C6 H6B 109.5
H6A C6 H6B 109.5
N2 C6 H6C 109.5
H6A C6 H6C 109.5
H6B C6 H6C 109.5
N3 C7 C8 118.67(18)
N3 C7 H7 120.7
C8 C7 H7 120.7
N5 C8 C9 118.09(19)
N5 C8 C7 119.33(18)
C9 C8 C7 122.58(19)
C10 C9 C8 119.8(2)
C10 C9 H9 120.1
C8 C9 H9 120.1
C11 C10 C9 120.0(2)
C11 C10 H10 120.0
C9 C10 H10 120.0
C12 C11 C10 118.9(2)
C12 C11 H11 120.5
C10 C11 H11 120.5
N5 C12 C11 119.8(2)
N5 C12 H12 120.1
C11 C12 H12 120.1

loop_
_geom_bond_atom_site_label_1
_geom_bond_atom_site_label_2
_geom_bond_distance
O1 C3 1.217(3)
O2 C4 1.227(3)
N1 C2 1.377(3)
N1 C3 1.392(3)
N1 C5 1.471(3)
N2 C3 1.373(3)
N2 C4 1.407(3)
N2 C6 1.469(3)
N3 C7 1.290(3)
N3 C1 1.377(3)
N4 C2 1.319(3)
N4 H741 0.87(3)
N4 H742 0.82(3)
N5 C12 1.338(3)
N5 C8 1.353(3)
N5 H751 0.85(3)
C1 C2 1.407(3)
C1 C4 1.435(3)
C5 H5A 0.9800
C5 H5B 0.9800
C5 H5C 0.9800
C6 H6A 0.9800
C6 H6B 0.9800
C6 H6C 0.9800
C7 C8 1.458(3)
C7 H7 0.9500
C8 C9 1.387(3)
C9 C10 1.387(3)
C9 H9 0.9500
C10 C11 1.384(3)
C10 H10 0.9500
C11 C12 1.377(3)
C11 H11 0.9500
C12 H12 0.9500

loop_
_geom_hbond_atom_site_label_D
_geom_hbond_atom_site_label_H
_geom_hbond_atom_site_label_A
_geom_hbond_site_symmetry_A
_geom_hbond_distance_DH
_geom_hbond_distance_HA
_geom_hbond_distance_DA
_geom_hbond_angle_DHA
N4 H741 Br1 3_765 0.87(3) 2.77(3) 3.4584(19) 138(2)
N4 H742 Br1 1_545 0.82(3) 2.55(3) 3.312(2) 154(2)
N5 H751 Br1 1_545 0.85(3) 2.41(3) 3.1763(18) 151(2)
C5 H5A Br1 3_765 0.98 2.89 3.764(2) 148.4
C6 H6A O1 2_845 0.98 2.60 3.453(3) 145.0
C9 H9 O2 2_745 0.95 2.53 3.446(3) 162.1
C10 H10 O1 1_435 0.95 2.56 3.429(3) 152.0

loop_
_geom_torsion_atom_site_label_1
_geom_torsion_atom_site_label_2
_geom_torsion_atom_site_label_3
_geom_torsion_atom_site_label_4
_geom_torsion
C7 N3 C1 C2 -178.59(19)
C7 N3 C1 C4 2.4(3)
C3 N1 C2 N4 176.60(19)
C5 N1 C2 N4 2.8(3)
C3 N1 C2 C1 -1.7(3)
C5 N1 C2 C1 -175.54(19)
N3 C1 C2 N4 3.9(3)
C4 C1 C2 N4 -177.0(2)
N3 C1 C2 N1 -177.84(17)
C4 C1 C2 N1 1.3(3)
C4 N2 C3 O1 -179.9(2)
C6 N2 C3 O1 2.5(3)
C4 N2 C3 N1 0.9(3)
C6 N2 C3 N1 -176.75(19)
C2 N1 C3 O1 -178.6(2)
C5 N1 C3 O1 -4.7(3)
C2 N1 C3 N2 0.7(3)
C5 N1 C3 N2 174.62(19)
C3 N2 C4 O2 178.6(2)
C6 N2 C4 O2 -3.8(3)
C3 N2 C4 C1 -1.3(3)
C6 N2 C4 C1 176.35(19)
N3 C1 C4 O2 -0.7(3)
C2 C1 C4 O2 -179.7(2)
N3 C1 C4 N2 179.18(18)
C2 C1 C4 N2 0.2(3)
C1 N3 C7 C8 179.27(18)
C12 N5 C8 C9 -1.5(3)
C12 N5 C8 C7 179.3(2)
N3 C7 C8 N5 1.8(3)
N3 C7 C8 C9 -177.43(19)
N5 C8 C9 C10 0.6(3)
C7 C8 C9 C10 179.8(2)
C8 C9 C10 C11 0.4(3)
C9 C10 C11 C12 -0.6(4)
C8 N5 C12 C11 1.3(3)
C10 C11 C12 N5 -0.2(4)

loop_
_cod_related_entry_id
_cod_related_entry_database
_cod_related_entry_code
1 ChemSpider 30656975
